data_2218525
loop_
_publ_author_name
'Vigo, Ludmila'
'Salin, Pekka'
'Oilunkaniemi, Raija'
'Laitinen, Risto S.'

_publ_section_title
;
 <i>catena</i>-Poly[[chlorido(methyl phenyl
 sulfide-\k<i>S</i>)mercury(II)]-\m-chlorido]
;
_journal_coeditor_code SG2244
_journal_issue 6
_journal_name_full 'Acta Crystallographica Section E'
_journal_page_first m809
_journal_paper_doi 10.1107/S1600536808013718
_journal_volume 64
_journal_year 2008
_chemical_formula_iupac '[Hg Cl2 (C7 H8 S)]'
_chemical_formula_moiety 'C7 H8 Cl2 Hg S'
_chemical_formula_sum 'C7 H8 Cl2 Hg S'
_chemical_formula_weight 395.68
_chemical_name_systematic
;
catena-Poly[[chlorido(methyl phenyl sulfide-\kS)mercury(II)]-\m-chlorido]
;
_space_group_IT_number 61
_symmetry_cell_setting orthorhombic
_symmetry_space_group_name_Hall '-P 2ac 2ab'
_symmetry_space_group_name_H-M 'P b c a'
_atom_sites_solution_hydrogens geom
_atom_sites_solution_primary direct
_atom_sites_solution_secondary difmap
_audit_creation_method SHELXL-97
_cell_angle_alpha 90.00
_cell_angle_beta 90.00
_cell_angle_gamma 90.00
_cell_formula_units_Z 8
_cell_length_a 5.9616(12)
_cell_length_b 14.935(3)
_cell_length_c 22.142(4)
_cell_measurement_reflns_used 1562
_cell_measurement_temperature 150(2)
_cell_measurement_theta_max 25.39
_cell_measurement_theta_min 3.68
_cell_volume 1971.4(7)
_computing_cell_refinement 'DENZO-SMN (Otwinowski & Minor, 1997)'
_computing_data_collection 'COLLECT (Nonius, 1998)'
_computing_data_reduction 'DENZO-SMN (Otwinowski & Minor, 1997)'
_computing_molecular_graphics 'DIAMOND (Brandenburg & Berndt, 1999)'
_computing_publication_material 'WinGX (Farrugia, 1999)'
_computing_structure_refinement 'SHELXL97 (Sheldrick, 2008)'
_computing_structure_solution 'SHELXS97 (Sheldrick, 2008)'
_diffrn_ambient_temperature 150(2)
_diffrn_measured_fraction_theta_full 0.959
_diffrn_measured_fraction_theta_max 0.959
_diffrn_measurement_device_type 'Bruker--Nonius KappaCCD'
_diffrn_measurement_method '\f scans, and \w scans with \k offsets'
_diffrn_radiation_monochromator graphite
_diffrn_radiation_source 'fine-focus sealed tube'
_diffrn_radiation_type MoK\a
_diffrn_radiation_wavelength 0.71073
_diffrn_reflns_av_R_equivalents 0.0630
_diffrn_reflns_av_sigmaI/netI 0.0431
_diffrn_reflns_limit_h_max 7
_diffrn_reflns_limit_h_min -7
_diffrn_reflns_limit_k_max 16
_diffrn_reflns_limit_k_min -18
_diffrn_reflns_limit_l_max 26
_diffrn_reflns_limit_l_min -23
_diffrn_reflns_number 9374
_diffrn_reflns_theta_full 25.49
_diffrn_reflns_theta_max 25.49
_diffrn_reflns_theta_min 3.68
_exptl_absorpt_coefficient_mu 16.303
_exptl_absorpt_correction_T_max 0.3554
_exptl_absorpt_correction_T_min 0.1059
_exptl_absorpt_correction_type multi-scan
_exptl_absorpt_process_details '(SHELXTL; Sheldrick 2008)'
_exptl_crystal_colour colourless
_exptl_crystal_density_diffrn 2.666
_exptl_crystal_density_method 'not measured'
_exptl_crystal_description needle
_exptl_crystal_F_000 1440
_exptl_crystal_size_max 0.25
_exptl_crystal_size_mid 0.10
_exptl_crystal_size_min 0.08
_refine_diff_density_max 2.217
_refine_diff_density_min -1.513
_refine_ls_extinction_coef 0.0014(3)
_refine_ls_extinction_expression Fc^*^=kFc[1+0.001xFc^2^\l^3^/sin(2\q)]^-1/4^
_refine_ls_extinction_method 'SHELXL97 (Sheldrick, 2008)'
_refine_ls_goodness_of_fit_ref 1.073
_refine_ls_hydrogen_treatment constr
_refine_ls_matrix_type full
_refine_ls_number_parameters 102
_refine_ls_number_reflns 1760
_refine_ls_number_restraints 0
_refine_ls_restrained_S_all 1.073
_refine_ls_R_factor_all 0.0406
_refine_ls_R_factor_gt 0.0345
_refine_ls_shift/su_max 0.000
_refine_ls_shift/su_mean 0.000
_refine_ls_structure_factor_coef Fsqd
_refine_ls_weighting_details 'calc w=1/[\s^2^(Fo^2^)+(0.0473P)^2^+8.371P] where P=(Fo^2^+2Fc^2^)/3'
_refine_ls_weighting_scheme calc
_refine_ls_wR_factor_gt 0.0878
_refine_ls_wR_factor_ref 0.0923
_reflns_number_gt 1562
_reflns_number_total 1760
_reflns_threshold_expression I>2\s(I)
_cod_data_source_file sg2244.cif
_cod_data_source_block I
_cod_depositor_comments
;
The following automatic conversions were performed:
'_symmetry_cell_setting' value 'Orthorhombic' changed to 'orthorhombic'
according to '/home/saulius/struct/CIF-dictionaries/cif_core.dic'
dictionary named 'cif_core.dic' version 2.4.1 from 2010-06-29.

Automatic conversion script
Id: cif_fix_enum 1527 2010-12-29 10:47:43Z saulius 

The following automatic conversions were performed:

'_symmetry_cell_setting' value 'Orthorhombic' changed to
'orthorhombic' according to
/home/saulius/struct/CIF-dictionaries/cif_core.dic dictionary named
'cif_core.dic' version 2.4.1 from 2010-06-29.

Automatic conversion script
Id: cif_fix_values 1715 2011-07-08 13:25:40Z adriana 
;
_cod_database_code 2218525
_cod_database_fobs_code 2218525

loop_
_symmetry_equiv_pos_as_xyz
'x, y, z'
'-x+1/2, -y, z+1/2'
'-x, y+1/2, -z+1/2'
'x+1/2, -y+1/2, -z'
'-x, -y, -z'
'x-1/2, y, -z-1/2'
'x, -y-1/2, z-1/2'
'-x-1/2, y-1/2, z'

loop_
_atom_site_type_symbol
_atom_site_label
_atom_site_fract_x
_atom_site_fract_y
_atom_site_fract_z
_atom_site_U_iso_or_equiv
_atom_site_adp_type
_atom_site_calc_flag
_atom_site_refinement_flags
_atom_site_occupancy
Hg Hg1 0.04378(5) 0.284473(18) 0.188615(12) 0.03063(19) Uani d . 1
Cl Cl1 0.0758(3) 0.43434(12) 0.15855(8) 0.0366(4) Uani d . 1
Cl Cl2 0.0860(3) 0.26914(14) 0.30526(7) 0.0327(4) Uani d . 1
S S1 0.1319(3) 0.13004(11) 0.15897(7) 0.0284(4) Uani d . 1
C C1 0.0764(12) 0.1286(5) 0.0799(3) 0.0282(15) Uani d . 1
C C2 -0.1212(14) 0.1616(5) 0.0562(3) 0.0353(16) Uani d . 1
H H2 -0.2335 0.1856 0.0820 0.042 Uiso calc R 1
C C3 -0.1532(14) 0.1592(5) -0.0055(3) 0.0405(18) Uani d . 1
H H3 -0.2899 0.1802 -0.0223 0.049 Uiso calc R 1
C C4 0.0143(15) 0.1260(6) -0.0432(4) 0.045(2) Uani d . 1
H H4 -0.0072 0.1256 -0.0857 0.054 Uiso calc R 1
C C5 0.2088(15) 0.0941(5) -0.0191(3) 0.0417(19) Uani d . 1
H H5 0.3216 0.0711 -0.0451 0.050 Uiso calc R 1
C C6 0.2443(13) 0.0948(4) 0.0425(3) 0.0343(15) Uani d . 1
H H6 0.3804 0.0728 0.0591 0.041 Uiso calc R 1
C C7 -0.0891(15) 0.0613(6) 0.1887(3) 0.0371(18) Uani d . 1
H H11A -0.2345 0.0881 0.1787 0.056 Uiso calc R 1
H H11B -0.0737 0.0570 0.2327 0.056 Uiso calc R 1
H H11C -0.0796 0.0013 0.1709 0.056 Uiso calc R 1

loop_
_atom_site_aniso_label
_atom_site_aniso_U_11
_atom_site_aniso_U_22
_atom_site_aniso_U_33
_atom_site_aniso_U_12
_atom_site_aniso_U_13
_atom_site_aniso_U_23
Hg1 0.0363(3) 0.0265(2) 0.0291(2) -0.00098(11) -0.00083(10) -0.00019(10)
Cl1 0.0428(10) 0.0268(9) 0.0401(10) -0.0015(7) 0.0006(8) 0.0041(7)
Cl2 0.0319(8) 0.0446(10) 0.0217(8) 0.0000(8) -0.0009(6) 0.0017(7)
S1 0.0325(9) 0.0279(8) 0.0247(8) 0.0024(7) -0.0007(7) -0.0011(6)
C1 0.035(4) 0.028(3) 0.021(3) -0.003(3) 0.001(3) 0.002(3)
C2 0.048(4) 0.028(4) 0.030(4) 0.005(3) -0.002(3) -0.004(3)
C3 0.052(5) 0.038(4) 0.031(4) -0.003(4) -0.003(3) 0.000(3)
C4 0.067(5) 0.042(4) 0.024(4) -0.013(4) -0.003(4) 0.001(3)
C5 0.058(5) 0.039(4) 0.029(4) -0.002(4) 0.009(4) -0.004(3)
C6 0.043(4) 0.028(3) 0.033(4) 0.002(3) 0.006(3) -0.002(3)
C7 0.046(4) 0.030(4) 0.036(4) -0.011(4) 0.002(3) 0.003(3)

loop_
_atom_type_symbol
_atom_type_description
_atom_type_scat_dispersion_real
_atom_type_scat_dispersion_imag
_atom_type_scat_source
C C 0.0033 0.0016 'International Tables Vol C Tables 4.2.6.8 and 6.1.1.4'
H H 0.0000 0.0000 'International Tables Vol C Tables 4.2.6.8 and 6.1.1.4'
S S 0.1246 0.1234 'International Tables Vol C Tables 4.2.6.8 and 6.1.1.4'
Cl Cl 0.1484 0.1585 'International Tables Vol C Tables 4.2.6.8 and 6.1.1.4'
Hg Hg -2.3894 9.2266 'International Tables Vol C Tables 4.2.6.8 and 6.1.1.4'

loop_
_geom_angle_atom_site_label_1
_geom_angle_atom_site_label_2
_geom_angle_atom_site_label_3
_geom_angle_site_symmetry_3
_geom_angle
Cl1 Hg1 S1 . 143.53(7)
Cl1 Hg1 Cl2 . 110.97(7)
S1 Hg1 Cl2 . 99.31(6)
Cl1 Hg1 Cl2 6_556 100.08(6)
S1 Hg1 Cl2 6_556 98.49(6)
Cl2 Hg1 Cl2 6_556 92.28(5)
Hg1 Cl2 Hg1 6_656 97.92(6)
C1 S1 C7 . 102.5(3)
C1 S1 Hg1 . 103.6(2)
C7 S1 Hg1 . 106.4(3)
C2 C1 C6 . 121.1(6)
C2 C1 S1 . 121.8(5)
C6 C1 S1 . 117.0(5)
C3 C2 C1 . 119.0(7)
C3 C2 H2 . 120.5
C1 C2 H2 . 120.5
C2 C3 C4 . 120.2(8)
C2 C3 H3 . 119.9
C4 C3 H3 . 119.9
C5 C4 C3 . 120.1(7)
C5 C4 H4 . 120.0
C3 C4 H4 . 120.0
C4 C5 C6 . 120.9(7)
C4 C5 H5 . 119.5
C6 C5 H5 . 119.5
C5 C6 C1 . 118.6(7)
C5 C6 H6 . 120.7
C1 C6 H6 . 120.7
S1 C7 H11A . 109.5
S1 C7 H11B . 109.5
H11A C7 H11B . 109.5
S1 C7 H11C . 109.5
H11A C7 H11C . 109.5
H11B C7 H11C . 109.5

loop_
_geom_bond_atom_site_label_1
_geom_bond_atom_site_label_2
_geom_bond_site_symmetry_2
_geom_bond_distance
_geom_bond_publ_flag
Hg1 Cl1 . 2.3429(18) yes
Hg1 S1 . 2.4548(17) yes
Hg1 Cl2 . 2.6050(17) yes
Hg1 Cl2 6_556 2.742(2) yes
Cl2 Hg1 6_656 2.742(2) ?
S1 C1 . 1.782(7) ?
S1 C7 . 1.795(8) ?
C1 C2 . 1.381(10) ?
C1 C6 . 1.393(10) ?
C2 C3 . 1.380(10) ?
C2 H2 . 0.9500 ?
C3 C4 . 1.392(12) ?
C3 H3 . 0.9500 ?
C4 C5 . 1.362(12) ?
C4 H4 . 0.9500 ?
C5 C6 . 1.381(10) ?
C5 H5 . 0.9500 ?
C6 H6 . 0.9500 ?
C7 H11A . 0.9800 ?
C7 H11B . 0.9800 ?
C7 H11C . 0.9800 ?

loop_
_geom_torsion_atom_site_label_1
_geom_torsion_atom_site_label_2
_geom_torsion_atom_site_label_3
_geom_torsion_atom_site_label_4
_geom_torsion_site_symmetry_1
_geom_torsion_site_symmetry_4
_geom_torsion
Cl1 Hg1 Cl2 Hg1 . 6_656 -77.75(8)
S1 Hg1 Cl2 Hg1 . 6_656 81.56(7)
Cl2 Hg1 Cl2 Hg1 6_556 6_656 -179.453(9)
Cl1 Hg1 S1 C1 . . -40.3(3)
Cl2 Hg1 S1 C1 . . 173.5(2)
Cl2 Hg1 S1 C1 6_556 . 79.7(2)
Cl1 Hg1 S1 C7 . . -147.9(3)
Cl2 Hg1 S1 C7 . . 65.8(3)
Cl2 Hg1 S1 C7 6_556 . -28.0(3)
C7 S1 C1 C2 . . 61.4(7)
Hg1 S1 C1 C2 . . -49.2(6)
C7 S1 C1 C6 . . -120.4(6)
Hg1 S1 C1 C6 . . 129.1(5)
C6 C1 C2 C3 . . 1.3(11)
S1 C1 C2 C3 . . 179.5(6)
C1 C2 C3 C4 . . -1.6(11)
C2 C3 C4 C5 . . 1.3(12)
C3 C4 C5 C6 . . -0.6(12)
C4 C5 C6 C1 . . 0.3(11)
C2 C1 C6 C5 . . -0.6(10)
S1 C1 C6 C5 . . -178.9(5)
